data_4340877
loop_
_publ_author_name
'Mondal, Prasenjit'
'Plebst, Sebastian'
'Ray, Ritwika'
'Mobin, Shaikh M.'
'Kaim, Wolfgang'
'Lahiri, Goutam Kumar'

_publ_section_title
;
 Uncommon cis Configuration of a Metal-Metal Bridging Noninnocent Nindigo
 Ligand.
;
_journal_issue 17
_journal_name_full 'Inorganic chemistry'
_journal_page_first 9348
_journal_page_last 9356
_journal_paper_doi 10.1021/ic501460d
_journal_volume 53
_journal_year 2014
_chemical_formula_sum 'C58 H48 Cl2 N8 O12 Ru2'
_chemical_formula_weight 1322.08
_chemical_name_systematic
;
 ?
;
_space_group_IT_number 14
_symmetry_cell_setting monoclinic
_symmetry_space_group_name_Hall '-P 2ybc'
_symmetry_space_group_name_H-M 'P 1 21/c 1'
_atom_sites_solution_hydrogens geom
_atom_sites_solution_primary direct
_atom_sites_solution_secondary difmap
_audit_creation_method SHELXL-97
_cell_angle_alpha 90.00
_cell_angle_beta 95.044(4)
_cell_angle_gamma 90.00
_cell_formula_units_Z 4
_cell_length_a 9.5175(4)
_cell_length_b 25.1198(14)
_cell_length_c 27.4990(11)
_cell_measurement_reflns_used 7807
_cell_measurement_temperature 150(2)
_cell_measurement_theta_max 22.4490
_cell_measurement_theta_min 3.2820
_cell_volume 6548.9(5)
_computing_cell_refinement 'CrysAlis RED, Oxford Diffraction Ltd.,'
_computing_data_collection 'CrysAlis CCD, Oxford Diffraction Ltd.,'
_computing_data_reduction 'CrysAlis RED, Oxford Diffraction Ltd.,'
_computing_molecular_graphics Ortep3
_computing_publication_material Shelx97
_computing_structure_refinement 'SHELXL-97 (Sheldrick, 1997)'
_computing_structure_solution 'SHELXS-97 (Sheldrick, 1997)'
_diffrn_ambient_temperature 150(2)
_diffrn_detector_area_resol_mean 15.9948
_diffrn_measured_fraction_theta_full 0.998
_diffrn_measured_fraction_theta_max 0.998
_diffrn_measurement_device_type 'OXFORD DIFFRACTION SUPER NOVA'
_diffrn_measurement_method \w/q-scan
_diffrn_radiation_monochromator graphite
_diffrn_radiation_source 'Micro-Focus (Mo) X-ray Source'
_diffrn_radiation_type MoK\a
_diffrn_radiation_wavelength 0.71073
_diffrn_reflns_av_R_equivalents 0.1183
_diffrn_reflns_av_sigmaI/netI 0.0983
_diffrn_reflns_limit_h_max 11
_diffrn_reflns_limit_h_min -11
_diffrn_reflns_limit_k_max 29
_diffrn_reflns_limit_k_min -29
_diffrn_reflns_limit_l_max 32
_diffrn_reflns_limit_l_min -32
_diffrn_reflns_number 61842
_diffrn_reflns_theta_full 25.00
_diffrn_reflns_theta_max 25.00
_diffrn_reflns_theta_min 3.08
_exptl_absorpt_coefficient_mu 0.603
_exptl_absorpt_correction_T_max 0.8787
_exptl_absorpt_correction_T_min 0.8257
_exptl_absorpt_correction_type multi-scan
_exptl_absorpt_process_details
;
CrysAlis RED, Oxford Diffraction Ltd.,
Version 1.171.31.7 (release 18-10-2006 CrysAlis171 .NET)
(compiled Oct 18 2006,16:28:17)
Empirical absorption correction using spherical harmonics,
 implemented in SCALE3 ABSPACK scaling algorithm.
;
_exptl_crystal_colour BLACK
_exptl_crystal_density_diffrn 1.341
_exptl_crystal_density_method 'not measured'
_exptl_crystal_description BLOCK
_exptl_crystal_F_000 2680
_exptl_crystal_size_max 0.33
_exptl_crystal_size_mid 0.26
_exptl_crystal_size_min 0.22
_platon_squeeze_details
;
;
_refine_diff_density_max 0.899
_refine_diff_density_min -1.012
_refine_diff_density_rms 0.099
_refine_ls_extinction_method none
_refine_ls_goodness_of_fit_ref 1.016
_refine_ls_hydrogen_treatment riding
_refine_ls_matrix_type full
_refine_ls_number_parameters 743
_refine_ls_number_reflns 11509
_refine_ls_number_restraints 0
_refine_ls_restrained_S_all 1.016
_refine_ls_R_factor_all 0.1485
_refine_ls_R_factor_gt 0.0921
_refine_ls_shift/su_max 0.001
_refine_ls_shift/su_mean 0.000
_refine_ls_structure_factor_coef Fsqd
_refine_ls_weighting_details 'calc w=1/[\s^2^(Fo^2^)+(0.1484P)^2^+0.0000P] where P=(Fo^2^+2Fc^2^)/3'
_refine_ls_weighting_scheme calc
_refine_ls_wR_factor_gt 0.2451
_refine_ls_wR_factor_ref 0.2818
_reflns_number_gt 6208
_reflns_number_total 11509
_reflns_threshold_expression >2sigma(I)
_cod_data_source_file ic501460d_si_002.cif
_cod_data_source_block '[2](ClO4)2'
_cod_depositor_comments
;
The following automatic conversions were performed:

'_symmetry_cell_setting' value 'Monoclinic' changed to 'monoclinic'
according to
/home/saulius/struct/COD-crude-data--automatic-downloads/rss-feeds/ACS/lib/dictionaries/cif_core.dic
dictionary named 'cif_core.dic' version 2.4.2 from 2011-04-26.

Automatic conversion script
Id: cif_fix_values 2281 2013-09-26 08:29:07Z andrius 

 Adding full bibliography for 4340877--4340878.cif.
;
_cod_original_sg_symbol_H-M 'P 21/c'
_cod_database_code 4340877

loop_
_symmetry_equiv_pos_as_xyz
'x, y, z'
'-x, y+1/2, -z+1/2'
'-x, -y, -z'
'x, -y-1/2, z-1/2'

loop_
_atom_site_label
_atom_site_type_symbol
_atom_site_fract_x
_atom_site_fract_y
_atom_site_fract_z
_atom_site_U_iso_or_equiv
_atom_site_adp_type
_atom_site_occupancy
_atom_site_symmetry_multiplicity
_atom_site_calc_flag
_atom_site_refinement_flags
Ru1 Ru 0.47068(7) 0.61666(3) 0.85877(2) 0.0623(3) Uani 1 1 d .
Ru2 Ru 0.40974(9) 0.68465(4) 0.64183(3) 0.0823(3) Uani 1 1 d .
O1 O 0.2792(6) 0.6992(3) 0.6934(2) 0.0761(17) Uani 1 1 d .
O2 O 0.3938(7) 0.7588(3) 0.6138(2) 0.094(2) Uani 1 1 d .
O3 O 0.2319(8) 0.6742(3) 0.5966(3) 0.111(3) Uani 1 1 d .
O4 O 0.5350(8) 0.6688(3) 0.5866(3) 0.106(2) Uani 1 1 d .
N1 N 0.4103(11) 0.6074(3) 0.6635(3) 0.102(3) Uani 1 1 d .
N2 N 0.5692(7) 0.7080(3) 0.6869(3) 0.0669(18) Uani 1 1 d .
N3 N 0.5343(6) 0.6745(3) 0.8125(2) 0.0591(16) Uani 1 1 d .
N4 N 0.4096(7) 0.5869(3) 0.7910(3) 0.0734(19) Uani 1 1 d .
N5 N 0.6543(6) 0.5715(3) 0.8616(2) 0.0648(17) Uani 1 1 d .
N6 N 0.4169(7) 0.5528(3) 0.9007(2) 0.0662(18) Uani 1 1 d .
N7 N 0.5247(7) 0.6541(3) 0.9254(2) 0.0641(17) Uani 1 1 d .
N8 N 0.2891(7) 0.6575(3) 0.8692(3) 0.0690(19) Uani 1 1 d .
C1 C 0.385(3) 0.5707(6) 0.6242(6) 0.174(8) Uani 1 1 d .
C2 C 0.236(3) 0.5602(6) 0.6040(5) 0.177(8) Uani 1 1 d .
H2 H 0.1657 0.5788 0.6195 0.213 Uiso 1 1 calc R
C3 C 0.186(5) 0.5261(11) 0.5646(10) 0.32(2) Uani 1 1 d .
H3 H 0.0902 0.5212 0.5521 0.386 Uiso 1 1 calc R
C4 C 0.303(5) 0.5016(18) 0.5481(17) 0.32(3) Uani 1 1 d .
H4 H 0.2823 0.4761 0.5230 0.383 Uiso 1 1 calc R
C5 C 0.438(4) 0.5073(13) 0.5610(8) 0.259(19) Uani 1 1 d .
H5 H 0.5061 0.4878 0.5449 0.310 Uiso 1 1 calc R
C6 C 0.487(3) 0.5476(7) 0.6041(6) 0.246(15) Uani 1 1 d .
H6 H 0.5834 0.5541 0.6143 0.295 Uiso 1 1 calc R
C7 C 0.4075(12) 0.5873(4) 0.7068(4) 0.095(3) Uani 1 1 d .
C8 C 0.3656(14) 0.5349(4) 0.7223(4) 0.108(4) Uani 1 1 d .
C9 C 0.324(2) 0.4880(5) 0.6962(5) 0.164(7) Uani 1 1 d .
H9 H 0.3269 0.4857 0.6618 0.197 Uiso 1 1 calc R
C10 C 0.276(3) 0.4446(6) 0.7235(6) 0.243(13) Uani 1 1 d .
H10 H 0.2512 0.4120 0.7075 0.292 Uiso 1 1 calc R
C11 C 0.267(3) 0.4494(6) 0.7730(6) 0.217(11) Uani 1 1 d .
H11 H 0.2278 0.4208 0.7900 0.260 Uiso 1 1 calc R
C12 C 0.3132(15) 0.4953(5) 0.7994(4) 0.128(5) Uani 1 1 d .
H12 H 0.3121 0.4973 0.8339 0.154 Uiso 1 1 calc R
C13 C 0.3583(13) 0.5358(4) 0.7737(4) 0.100(3) Uani 1 1 d .
C14 C 0.4389(9) 0.6177(4) 0.7514(3) 0.070(2) Uani 1 1 d .
C15 C 0.5097(8) 0.6660(3) 0.7644(3) 0.060(2) Uani 1 1 d .
C16 C 0.6225(7) 0.7189(3) 0.8181(3) 0.0562(19) Uani 1 1 d .
C17 C 0.6629(9) 0.7470(4) 0.8605(4) 0.076(2) Uani 1 1 d .
H17 H 0.6267 0.7379 0.8905 0.091 Uiso 1 1 calc R
C18 C 0.7572(10) 0.7887(4) 0.8580(4) 0.089(3) Uani 1 1 d .
H18 H 0.7882 0.8081 0.8866 0.106 Uiso 1 1 calc R
C19 C 0.8062(10) 0.8020(4) 0.8136(4) 0.081(3) Uani 1 1 d .
H19 H 0.8719 0.8304 0.8128 0.098 Uiso 1 1 calc R
C20 C 0.7659(9) 0.7772(4) 0.7727(4) 0.080(3) Uani 1 1 d .
H20 H 0.8041 0.7874 0.7433 0.096 Uiso 1 1 calc R
C21 C 0.6678(7) 0.7363(3) 0.7722(3) 0.059(2) Uani 1 1 d .
C22 C 0.5862(8) 0.7029(3) 0.7365(3) 0.061(2) Uani 1 1 d .
C23 C 0.6762(10) 0.7413(5) 0.6660(3) 0.082(3) Uani 1 1 d .
C24 C 0.7868(12) 0.7154(6) 0.6483(4) 0.117(4) Uani 1 1 d .
H24 H 0.8015 0.6780 0.6511 0.141 Uiso 1 1 calc R
C25 C 0.8832(15) 0.7523(11) 0.6237(5) 0.189(11) Uani 1 1 d .
H25 H 0.9605 0.7377 0.6085 0.226 Uiso 1 1 calc R
C26 C 0.862(3) 0.8078(11) 0.6224(7) 0.207(14) Uani 1 1 d .
H26 H 0.9292 0.8311 0.6099 0.248 Uiso 1 1 calc R
C27 C 0.7505(19) 0.8254(7) 0.6386(5) 0.153(7) Uani 1 1 d .
H27 H 0.7314 0.8624 0.6348 0.183 Uiso 1 1 calc R
C28 C 0.6557(13) 0.7956(5) 0.6612(4) 0.102(4) Uani 1 1 d .
H28 H 0.5762 0.8120 0.6736 0.123 Uiso 1 1 calc R
C29 C 0.7682(9) 0.5819(4) 0.8370(3) 0.075(2) Uani 1 1 d .
H29 H 0.7653 0.6117 0.8157 0.090 Uiso 1 1 calc R
C30 C 0.8898(10) 0.5505(4) 0.8416(4) 0.090(3) Uani 1 1 d .
H30 H 0.9692 0.5593 0.8245 0.108 Uiso 1 1 calc R
C31 C 0.8917(11) 0.5066(5) 0.8716(4) 0.101(3) Uani 1 1 d .
H31 H 0.9716 0.4838 0.8752 0.121 Uiso 1 1 calc R
C32 C 0.7731(11) 0.4965(4) 0.8965(4) 0.087(3) Uani 1 1 d .
H32 H 0.7738 0.4671 0.9183 0.104 Uiso 1 1 calc R
C33 C 0.6556(9) 0.5281(3) 0.8902(3) 0.067(2) Uani 1 1 d .
C34 C 0.5222(9) 0.5153(4) 0.9117(3) 0.070(2) Uani 1 1 d .
C35 C 0.4947(12) 0.4707(4) 0.9388(4) 0.091(3) Uani 1 1 d .
H35 H 0.5665 0.4447 0.9449 0.110 Uiso 1 1 calc R
C36 C 0.3716(12) 0.4631(4) 0.9564(3) 0.089(3) Uani 1 1 d .
H36 H 0.3567 0.4327 0.9758 0.107 Uiso 1 1 calc R
C37 C 0.2637(11) 0.5001(5) 0.9462(4) 0.097(3) Uani 1 1 d .
H37 H 0.1737 0.4952 0.9580 0.116 Uiso 1 1 calc R
C38 C 0.2922(10) 0.5450(4) 0.9178(3) 0.081(3) Uani 1 1 d .
H38 H 0.2197 0.5705 0.9107 0.097 Uiso 1 1 calc R
C39 C 0.6494(10) 0.6506(4) 0.9511(3) 0.076(2) Uani 1 1 d .
H39 H 0.7222 0.6301 0.9387 0.091 Uiso 1 1 calc R
C40 C 0.6755(11) 0.6767(4) 0.9957(4) 0.088(3) Uani 1 1 d .
H40 H 0.7680 0.6765 1.0118 0.106 Uiso 1 1 calc R
C41 C 0.5688(13) 0.7028(5) 1.0169(4) 0.107(4) Uani 1 1 d .
H41 H 0.5835 0.7180 1.0486 0.128 Uiso 1 1 calc R
C42 C 0.4407(14) 0.7056(5) 0.9900(4) 0.108(4) Uani 1 1 d .
H42 H 0.3652 0.7240 1.0030 0.130 Uiso 1 1 calc R
C43 C 0.4185(9) 0.6819(4) 0.9438(4) 0.081(3) Uani 1 1 d .
C44 C 0.2867(9) 0.6846(4) 0.9122(4) 0.077(3) Uani 1 1 d .
C45 C 0.1697(12) 0.7119(5) 0.9242(5) 0.111(4) Uani 1 1 d .
H45 H 0.1732 0.7312 0.9540 0.134 Uiso 1 1 calc R
C46 C 0.0486(13) 0.7116(7) 0.8937(6) 0.132(5) Uani 1 1 d .
H46 H -0.0338 0.7290 0.9028 0.158 Uiso 1 1 calc R
C47 C 0.0480(12) 0.6850(5) 0.8486(6) 0.112(4) Uani 1 1 d .
H47 H -0.0345 0.6848 0.8265 0.134 Uiso 1 1 calc R
C48 C 0.1723(11) 0.6586(4) 0.8367(4) 0.093(3) Uani 1 1 d .
H48 H 0.1742 0.6416 0.8059 0.112 Uiso 1 1 calc R
C49 C 0.2288(10) 0.7453(5) 0.7008(4) 0.088(3) Uani 1 1 d .
C50 C 0.1300(13) 0.7486(6) 0.7428(5) 0.128(5) Uani 1 1 d .
H50A H 0.0533 0.7227 0.7370 0.191 Uiso 1 1 calc R
H50B H 0.0902 0.7845 0.7440 0.191 Uiso 1 1 calc R
H50C H 0.1840 0.7406 0.7740 0.191 Uiso 1 1 calc R
C51 C 0.2460(11) 0.7911(5) 0.6733(4) 0.101(3) Uani 1 1 d .
H51 H 0.2013 0.8223 0.6839 0.121 Uiso 1 1 calc R
C52 C 0.3193(11) 0.7967(5) 0.6329(4) 0.093(3) Uani 1 1 d .
C53 C 0.3233(14) 0.8494(6) 0.6065(5) 0.151(6) Uani 1 1 d .
H53A H 0.4209 0.8579 0.6006 0.227 Uiso 1 1 calc R
H53B H 0.2859 0.8775 0.6265 0.227 Uiso 1 1 calc R
H53C H 0.2657 0.8471 0.5752 0.227 Uiso 1 1 calc R
C54 C 0.2312(17) 0.6723(6) 0.5500(5) 0.128(5) Uani 1 1 d .
C55 C 0.0838(17) 0.6723(8) 0.5241(5) 0.196(9) Uani 1 1 d .
H55A H 0.0764 0.6442 0.4993 0.294 Uiso 1 1 calc R
H55B H 0.0648 0.7069 0.5084 0.294 Uiso 1 1 calc R
H55C H 0.0148 0.6658 0.5479 0.294 Uiso 1 1 calc R
C56 C 0.349(2) 0.6633(6) 0.5237(5) 0.134(5) Uani 1 1 d .
H56 H 0.3312 0.6579 0.4896 0.160 Uiso 1 1 calc R
C57 C 0.489(2) 0.6616(6) 0.5422(5) 0.125(5) Uani 1 1 d .
C58 C 0.6156(16) 0.6518(7) 0.5116(5) 0.153(6) Uani 1 1 d .
H58A H 0.6799 0.6824 0.5149 0.230 Uiso 1 1 calc R
H58B H 0.5812 0.6474 0.4771 0.230 Uiso 1 1 calc R
H58C H 0.6659 0.6196 0.5232 0.230 Uiso 1 1 calc R
Cl1 Cl 0.9213(9) 0.5877(4) 0.7133(3) 0.215(3) Uani 1 1 d .
Cl2 Cl 0.0396(3) 0.61281(13) 0.00944(11) 0.0986(8) Uani 1 1 d .
O5 O 0.889(4) 0.6305(11) 0.7419(9) 0.391(19) Uani 1 1 d .
O6 O 0.788(3) 0.5661(11) 0.7131(9) 0.341(14) Uani 1 1 d .
O7 O 1.006(3) 0.5501(13) 0.7331(9) 0.46(2) Uani 1 1 d .
O8 O 0.949(3) 0.5972(10) 0.6650(7) 0.406(17) Uani 1 1 d .
O9 O 0.1840(7) 0.5984(4) 0.0093(3) 0.115(3) Uani 1 1 d .
O10 O 0.0307(9) 0.6700(3) 0.0157(3) 0.133(3) Uani 1 1 d .
O11 O -0.0361(11) 0.5966(5) -0.0337(4) 0.193(6) Uani 1 1 d .
O12 O -0.0120(8) 0.5902(4) 0.0520(4) 0.142(3) Uani 1 1 d .

loop_
_atom_site_aniso_label
_atom_site_aniso_U_11
_atom_site_aniso_U_22
_atom_site_aniso_U_33
_atom_site_aniso_U_23
_atom_site_aniso_U_13
_atom_site_aniso_U_12
Ru1 0.0678(4) 0.0589(5) 0.0611(4) 0.0126(3) 0.0109(3) -0.0004(3)
Ru2 0.1025(6) 0.0842(7) 0.0623(5) 0.0048(4) 0.0194(4) -0.0175(4)
O1 0.078(4) 0.083(5) 0.067(4) 0.015(3) 0.008(3) -0.012(3)
O2 0.100(5) 0.098(6) 0.085(5) 0.022(4) 0.015(4) -0.015(4)
O3 0.133(6) 0.138(7) 0.063(4) 0.002(4) 0.005(4) -0.047(5)
O4 0.135(6) 0.106(6) 0.083(5) 0.006(4) 0.045(5) -0.005(4)
N1 0.165(8) 0.072(6) 0.071(5) -0.014(5) 0.025(5) -0.018(5)
N2 0.077(4) 0.061(5) 0.066(4) -0.001(3) 0.024(3) -0.015(3)
N3 0.064(4) 0.060(5) 0.054(4) 0.000(3) 0.008(3) -0.005(3)
N4 0.089(5) 0.061(5) 0.068(5) 0.007(4) -0.002(4) 0.001(4)
N5 0.059(4) 0.071(5) 0.065(4) 0.003(4) 0.013(3) -0.002(3)
N6 0.073(4) 0.067(5) 0.060(4) 0.008(3) 0.020(3) -0.002(3)
N7 0.069(4) 0.063(5) 0.063(4) 0.009(3) 0.018(3) 0.004(3)
N8 0.060(4) 0.077(5) 0.069(5) 0.028(4) -0.001(4) 0.000(3)
C1 0.32(2) 0.095(11) 0.126(12) -0.049(10) 0.095(15) -0.091(13)
C2 0.33(3) 0.102(12) 0.094(10) -0.010(8) 0.008(13) -0.076(15)
C3 0.62(8) 0.13(2) 0.19(2) -0.047(18) -0.09(3) -0.05(3)
C4 0.44(7) 0.18(3) 0.37(5) -0.08(3) 0.19(5) -0.02(4)
C5 0.49(6) 0.20(3) 0.100(13) -0.036(15) 0.13(2) -0.03(3)
C6 0.51(4) 0.111(13) 0.141(14) -0.020(11) 0.20(2) 0.009(19)
C7 0.158(10) 0.062(7) 0.069(6) -0.007(5) 0.036(6) -0.007(6)
C8 0.172(11) 0.055(7) 0.101(8) 0.002(6) 0.028(8) -0.020(7)
C9 0.32(2) 0.068(9) 0.112(10) 0.004(8) 0.054(12) -0.026(11)
C10 0.54(4) 0.084(11) 0.103(11) -0.017(9) -0.008(16) -0.127(18)
C11 0.44(3) 0.073(10) 0.129(13) 0.017(9) 0.001(16) -0.108(15)
C12 0.196(13) 0.088(9) 0.096(8) 0.036(7) -0.018(8) -0.053(9)
C13 0.154(10) 0.045(6) 0.103(8) -0.001(6) 0.023(7) -0.017(6)
C14 0.079(5) 0.066(6) 0.066(5) 0.014(5) 0.016(4) 0.010(4)
C15 0.080(5) 0.047(5) 0.056(5) 0.002(4) 0.022(4) -0.005(4)
C16 0.050(4) 0.063(6) 0.055(5) 0.010(4) 0.003(3) 0.007(4)
C17 0.088(6) 0.056(6) 0.084(6) 0.019(5) 0.010(5) -0.006(4)
C18 0.098(7) 0.066(7) 0.098(8) 0.000(6) -0.019(6) -0.009(5)
C19 0.079(6) 0.070(7) 0.095(8) 0.009(6) 0.008(5) -0.013(5)
C20 0.062(5) 0.086(7) 0.092(7) 0.018(6) 0.007(5) -0.012(5)
C21 0.051(4) 0.069(6) 0.058(5) 0.012(4) 0.001(3) 0.000(4)
C22 0.063(5) 0.047(5) 0.077(6) 0.011(4) 0.019(4) -0.002(4)
C23 0.084(6) 0.103(9) 0.060(5) 0.016(5) 0.007(5) -0.015(5)
C24 0.104(8) 0.152(12) 0.102(8) -0.006(8) 0.043(7) 0.023(8)
C25 0.108(10) 0.38(3) 0.084(9) -0.075(15) 0.044(8) -0.122(16)
C26 0.20(2) 0.30(3) 0.116(13) 0.009(16) -0.001(12) -0.20(2)
C27 0.157(13) 0.185(17) 0.114(11) 0.071(11) -0.002(10) -0.089(13)
C28 0.127(9) 0.087(9) 0.089(7) 0.033(6) -0.009(6) -0.032(7)
C29 0.083(6) 0.063(6) 0.082(6) -0.001(5) 0.020(5) 0.007(4)
C30 0.075(6) 0.078(8) 0.119(8) -0.006(6) 0.021(6) 0.009(5)
C31 0.085(7) 0.084(8) 0.133(9) -0.020(7) 0.012(7) 0.014(6)
C32 0.101(7) 0.060(6) 0.098(7) 0.001(5) 0.003(6) -0.001(5)
C33 0.076(5) 0.047(5) 0.077(6) 0.007(4) 0.003(4) 0.013(4)
C34 0.090(6) 0.061(6) 0.062(5) 0.000(4) 0.014(4) 0.006(5)
C35 0.131(9) 0.059(6) 0.085(7) 0.024(5) 0.019(6) 0.032(6)
C36 0.118(8) 0.084(8) 0.067(6) 0.019(5) 0.022(6) -0.006(6)
C37 0.088(7) 0.097(9) 0.107(8) 0.009(7) 0.022(6) -0.030(6)
C38 0.095(7) 0.073(7) 0.075(6) 0.023(5) 0.010(5) -0.007(5)
C39 0.084(6) 0.077(7) 0.068(6) 0.011(5) 0.017(5) 0.004(5)
C40 0.096(7) 0.084(8) 0.084(7) -0.002(6) 0.008(6) 0.012(5)
C41 0.120(9) 0.124(10) 0.074(7) -0.014(6) -0.003(7) 0.036(8)
C42 0.137(10) 0.099(9) 0.097(8) -0.017(7) 0.053(8) 0.035(7)
C43 0.065(6) 0.082(7) 0.098(7) 0.021(6) 0.025(5) 0.004(4)
C44 0.061(5) 0.075(7) 0.097(7) 0.023(5) 0.024(5) 0.016(4)
C45 0.084(7) 0.112(10) 0.145(10) 0.010(8) 0.047(7) 0.015(6)
C46 0.073(8) 0.158(14) 0.170(13) 0.059(11) 0.036(9) 0.041(8)
C47 0.071(7) 0.091(9) 0.172(13) 0.042(9) 0.009(8) 0.011(6)
C48 0.089(7) 0.082(8) 0.112(8) 0.026(6) 0.022(6) -0.007(5)
C49 0.085(7) 0.102(9) 0.076(7) 0.007(6) 0.011(5) -0.006(6)
C50 0.117(9) 0.147(13) 0.126(10) 0.025(9) 0.052(8) 0.022(8)
C51 0.109(8) 0.108(10) 0.087(7) 0.023(7) 0.012(6) 0.007(6)
C52 0.081(7) 0.102(9) 0.095(8) 0.013(7) 0.005(6) -0.009(6)
C53 0.136(11) 0.151(14) 0.173(13) 0.108(11) 0.049(9) 0.042(9)
C54 0.157(13) 0.143(13) 0.081(9) -0.002(8) -0.011(9) -0.049(9)
C55 0.173(15) 0.32(3) 0.086(9) 0.036(12) -0.023(10) -0.090(16)
C56 0.170(14) 0.159(15) 0.075(8) -0.002(8) 0.024(10) -0.009(11)
C57 0.197(15) 0.122(11) 0.064(8) 0.004(7) 0.057(9) -0.004(10)
C58 0.220(16) 0.147(14) 0.103(9) -0.006(9) 0.071(10) 0.007(12)
Cl1 0.241(7) 0.239(8) 0.174(6) 0.061(5) 0.068(5) 0.050(6)
Cl2 0.0884(17) 0.101(2) 0.106(2) 0.0017(17) 0.0081(15) 0.0093(15)
O5 0.59(5) 0.32(3) 0.30(3) 0.05(2) 0.27(3) 0.13(3)
O6 0.37(3) 0.34(3) 0.30(2) -0.04(2) 0.00(2) -0.18(3)
O7 0.46(3) 0.60(5) 0.33(2) 0.15(3) 0.13(2) 0.43(4)
O8 0.61(4) 0.46(4) 0.182(14) 0.107(18) 0.20(2) 0.24(3)
O9 0.083(5) 0.142(7) 0.122(6) -0.017(5) 0.017(4) 0.026(4)
O10 0.153(7) 0.089(6) 0.165(8) 0.022(6) 0.060(6) 0.012(5)
O11 0.152(8) 0.223(13) 0.188(10) -0.099(9) -0.078(8) 0.055(8)
O12 0.116(6) 0.110(7) 0.208(10) 0.038(7) 0.062(6) -0.011(5)

loop_
_atom_type_symbol
_atom_type_description
_atom_type_scat_dispersion_real
_atom_type_scat_dispersion_imag
_atom_type_scat_source
C C 0.0033 0.0016 'International Tables Vol C Tables 4.2.6.8 and 6.1.1.4'
H H 0.0000 0.0000 'International Tables Vol C Tables 4.2.6.8 and 6.1.1.4'
N N 0.0061 0.0033 'International Tables Vol C Tables 4.2.6.8 and 6.1.1.4'
O O 0.0106 0.0060 'International Tables Vol C Tables 4.2.6.8 and 6.1.1.4'
Cl Cl 0.1484 0.1585 'International Tables Vol C Tables 4.2.6.8 and 6.1.1.4'
Ru Ru -1.2594 0.8363 'International Tables Vol C Tables 4.2.6.8 and 6.1.1.4'

loop_
_geom_angle_atom_site_label_1
_geom_angle_atom_site_label_2
_geom_angle_atom_site_label_3
_geom_angle
N4 Ru1 N8 97.8(3)
N4 Ru1 N3 76.7(3)
N8 Ru1 N3 91.8(3)
N4 Ru1 N6 99.2(3)
N8 Ru1 N6 93.3(3)
N3 Ru1 N6 173.9(3)
N4 Ru1 N5 90.3(3)
N8 Ru1 N5 169.5(3)
N3 Ru1 N5 96.7(3)
N6 Ru1 N5 78.7(3)
N4 Ru1 N7 174.4(3)
N8 Ru1 N7 78.3(3)
N3 Ru1 N7 99.3(3)
N6 Ru1 N7 85.0(3)
N5 Ru1 N7 94.1(3)
N2 Ru2 O1 89.5(2)
N2 Ru2 O2 89.6(3)
O1 Ru2 O2 94.1(3)
N2 Ru2 O3 169.6(3)
O1 Ru2 O3 85.5(3)
O2 Ru2 O3 81.6(3)
N2 Ru2 N1 96.8(3)
O1 Ru2 N1 87.2(3)
O2 Ru2 N1 173.5(3)
O3 Ru2 N1 92.1(4)
N2 Ru2 O4 93.3(3)
O1 Ru2 O4 177.1(3)
O2 Ru2 O4 85.7(3)
O3 Ru2 O4 91.7(3)
N1 Ru2 O4 92.6(3)
C49 O1 Ru2 122.9(6)
C52 O2 Ru2 122.5(6)
C54 O3 Ru2 123.3(9)
C57 O4 Ru2 124.4(9)
C7 N1 C1 115.4(10)
C7 N1 Ru2 130.0(7)
C1 N1 Ru2 113.5(9)
C22 N2 C23 114.6(7)
C22 N2 Ru2 128.3(5)
C23 N2 Ru2 116.5(5)
C15 N3 C16 106.7(6)
C15 N3 Ru1 117.5(5)
C16 N3 Ru1 134.6(5)
C14 N4 C13 108.9(8)
C14 N4 Ru1 116.8(6)
C13 N4 Ru1 133.6(6)
C33 N5 C29 118.9(7)
C33 N5 Ru1 115.4(5)
C29 N5 Ru1 125.7(6)
C38 N6 C34 118.2(7)
C38 N6 Ru1 125.8(6)
C34 N6 Ru1 116.0(5)
C39 N7 C43 119.6(8)
C39 N7 Ru1 125.2(6)
C43 N7 Ru1 115.1(7)
C48 N8 C44 118.8(8)
C48 N8 Ru1 124.5(7)
C44 N8 Ru1 116.7(5)
C6 C1 N1 122(2)
C6 C1 C2 118.8(18)
N1 C1 C2 119.2(17)
C3 C2 C1 129(3)
C3 C2 H2 115.4
C1 C2 H2 115.4
C4 C3 C2 107(4)
C4 C3 H3 126.7
C2 C3 H3 126.7
C5 C4 C3 132(5)
C5 C4 H4 114.2
C3 C4 H4 114.2
C4 C5 C6 119(3)
C4 C5 H5 120.6
C6 C5 H5 120.6
C1 C6 C5 115(3)
C1 C6 H6 122.5
C5 C6 H6 122.5
N1 C7 C8 130.7(10)
N1 C7 C14 123.4(9)
C8 C7 C14 105.7(9)
C13 C8 C9 118.7(10)
C13 C8 C7 108.5(10)
C9 C8 C7 132.7(11)
C10 C9 C8 117.3(12)
C10 C9 H9 121.4
C8 C9 H9 121.4
C11 C10 C9 120.5(13)
C11 C10 H10 119.8
C9 C10 H10 119.8
C10 C11 C12 122.3(13)
C10 C11 H11 118.8
C12 C11 H11 118.8
C13 C12 C11 116.8(12)
C13 C12 H12 121.6
C11 C12 H12 121.6
C12 C13 C8 124.3(11)
C12 C13 N4 128.4(11)
C8 C13 N4 107.4(8)
N4 C14 C15 113.8(8)
N4 C14 C7 109.2(8)
C15 C14 C7 136.1(8)
N3 C15 C14 115.1(7)
N3 C15 C22 111.8(7)
C14 C15 C22 131.8(8)
C17 C16 N3 128.2(7)
C17 C16 C21 120.1(8)
N3 C16 C21 111.7(7)
C18 C17 C16 118.3(9)
C18 C17 H17 120.8
C16 C17 H17 120.8
C17 C18 C19 119.8(10)
C17 C18 H18 120.1
C19 C18 H18 120.1
C20 C19 C18 123.0(9)
C20 C19 H19 118.5
C18 C19 H19 118.5
C19 C20 C21 120.3(9)
C19 C20 H20 119.9
C21 C20 H20 119.9
C20 C21 C16 118.0(8)
C20 C21 C22 138.4(8)
C16 C21 C22 103.5(7)
N2 C22 C15 124.9(8)
N2 C22 C21 128.9(7)
C15 C22 C21 105.9(7)
C24 C23 C28 122.9(10)
C24 C23 N2 116.8(11)
C28 C23 N2 120.1(9)
C23 C24 C25 112.7(15)
C23 C24 H24 123.6
C25 C24 H24 123.6
C26 C25 C24 122.1(16)
C26 C25 H25 118.9
C24 C25 H25 118.9
C27 C26 C25 117.2(15)
C27 C26 H26 121.4
C25 C26 H26 121.4
C26 C27 C28 125(2)
C26 C27 H27 117.4
C28 C27 H27 117.4
C27 C28 C23 119.5(14)
C27 C28 H28 120.3
C23 C28 H28 120.3
N5 C29 C30 122.7(9)
N5 C29 H29 118.7
C30 C29 H29 118.7
C31 C30 C29 118.3(9)
C31 C30 H30 120.9
C29 C30 H30 120.9
C30 C31 C32 118.2(10)
C30 C31 H31 120.9
C32 C31 H31 120.9
C33 C32 C31 121.2(10)
C33 C32 H32 119.4
C31 C32 H32 119.4
N5 C33 C32 120.6(8)
N5 C33 C34 116.5(7)
C32 C33 C34 122.8(8)
C35 C34 N6 120.0(8)
C35 C34 C33 126.9(8)
N6 C34 C33 113.1(7)
C36 C35 C34 122.1(9)
C36 C35 H35 119.0
C34 C35 H35 119.0
C35 C36 C37 119.4(9)
C35 C36 H36 120.3
C37 C36 H36 120.3
C36 C37 C38 118.0(9)
C36 C37 H37 121.0
C38 C37 H37 121.0
N6 C38 C37 122.3(9)
N6 C38 H38 118.8
C37 C38 H38 118.8
N7 C39 C40 121.2(9)
N7 C39 H39 119.4
C40 C39 H39 119.4
C41 C40 C39 121.0(10)
C41 C40 H40 119.5
C39 C40 H40 119.5
C42 C41 C40 116.7(10)
C42 C41 H41 121.7
C40 C41 H41 121.7
C41 C42 C43 121.5(9)
C41 C42 H42 119.2
C43 C42 H42 119.2
N7 C43 C42 119.8(10)
N7 C43 C44 115.4(9)
C42 C43 C44 124.8(9)
N8 C44 C45 122.3(10)
N8 C44 C43 114.3(7)
C45 C44 C43 123.4(11)
C46 C45 C44 120.6(13)
C46 C45 H45 119.7
C44 C45 H45 119.7
C45 C46 C47 118.8(11)
C45 C46 H46 120.6
C47 C46 H46 120.6
C46 C47 C48 119.1(12)
C46 C47 H47 120.5
C48 C47 H47 120.5
N8 C48 C47 120.3(12)
N8 C48 H48 119.8
C47 C48 H48 119.8
O1 C49 C51 126.8(10)
O1 C49 C50 115.2(10)
C51 C49 C50 117.8(11)
C49 C50 H50A 109.5
C49 C50 H50B 109.5
H50A C50 H50B 109.5
C49 C50 H50C 109.5
H50A C50 H50C 109.5
H50B C50 H50C 109.5
C52 C51 C49 128.1(12)
C52 C51 H51 115.9
C49 C51 H51 115.9
O2 C52 C51 125.2(11)
O2 C52 C53 113.7(10)
C51 C52 C53 121.1(12)
C52 C53 H53A 109.5
C52 C53 H53B 109.5
H53A C53 H53B 109.5
C52 C53 H53C 109.5
H53A C53 H53C 109.5
H53B C53 H53C 109.5
O3 C54 C56 125.8(14)
O3 C54 C55 113.1(14)
C56 C54 C55 120.5(13)
C54 C55 H55A 109.5
C54 C55 H55B 109.5
H55A C55 H55B 109.5
C54 C55 H55C 109.5
H55A C55 H55C 109.5
H55B C55 H55C 109.5
C57 C56 C54 127.1(13)
C57 C56 H56 116.5
C54 C56 H56 116.5
O4 C57 C56 126.0(12)
O4 C57 C58 109.0(15)
C56 C57 C58 125.0(13)
C57 C58 H58A 109.5
C57 C58 H58B 109.5
H58A C58 H58B 109.5
C57 C58 H58C 109.5
H58A C58 H58C 109.5
H58B C58 H58C 109.5
O7 Cl1 O5 118.5(19)
O7 Cl1 O8 110.8(14)
O5 Cl1 O8 118.5(15)
O7 Cl1 O6 104(2)
O5 Cl1 O6 93.4(17)
O8 Cl1 O6 108(2)
O11 Cl2 O9 110.5(6)
O11 Cl2 O12 113.1(8)
O9 Cl2 O12 107.7(5)
O11 Cl2 O10 111.1(7)
O9 Cl2 O10 108.7(5)
O12 Cl2 O10 105.6(5)

loop_
_geom_bond_atom_site_label_1
_geom_bond_atom_site_label_2
_geom_bond_distance
Ru1 N4 2.044(7)
Ru1 N8 2.051(7)
Ru1 N3 2.058(6)
Ru1 N6 2.067(7)
Ru1 N5 2.079(7)
Ru1 N7 2.083(7)
Ru2 N2 1.963(7)
Ru2 O1 2.000(6)
Ru2 O2 2.017(7)
Ru2 O3 2.027(7)
Ru2 N1 2.029(9)
Ru2 O4 2.051(7)
O1 C49 1.277(12)
O2 C52 1.323(13)
O3 C54 1.283(14)
O4 C57 1.272(15)
N1 C7 1.296(12)
N1 C1 1.425(16)
N2 C22 1.365(10)
N2 C23 1.472(11)
N3 C15 1.339(10)
N3 C16 1.395(10)
N4 C14 1.385(10)
N4 C13 1.438(12)
N5 C33 1.344(10)
N5 C29 1.353(10)
N6 C38 1.329(10)
N6 C34 1.389(11)
N7 C39 1.330(11)
N7 C43 1.362(11)
N8 C48 1.365(12)
N8 C44 1.366(12)
C1 C6 1.30(3)
C1 C2 1.50(3)
C2 C3 1.43(3)
C2 H2 0.9500
C3 C4 1.39(5)
C3 H3 0.9500
C4 C5 1.31(6)
C4 H4 0.9500
C5 C6 1.60(3)
C5 H5 0.9500
C6 H6 0.9500
C7 C8 1.450(14)
C7 C14 1.453(13)
C8 C13 1.421(15)
C8 C9 1.421(17)
C9 C10 1.418(19)
C9 H9 0.9500
C10 C11 1.38(2)
C10 H10 0.9500
C11 C12 1.413(18)
C11 H11 0.9500
C12 C13 1.332(14)
C12 H12 0.9500
C14 C15 1.418(12)
C15 C22 1.441(10)
C16 C17 1.389(12)
C16 C21 1.437(10)
C17 C18 1.384(13)
C17 H17 0.9500
C18 C19 1.384(13)
C18 H18 0.9500
C19 C20 1.314(13)
C19 H19 0.9500
C20 C21 1.389(12)
C20 H20 0.9500
C21 C22 1.461(11)
C23 C24 1.364(14)
C23 C28 1.382(15)
C24 C25 1.51(2)
C24 H24 0.9500
C25 C26 1.41(3)
C25 H25 0.9500
C26 C27 1.27(3)
C26 H26 0.9500
C27 C28 1.364(16)
C27 H27 0.9500
C28 H28 0.9500
C29 C30 1.397(12)
C29 H29 0.9500
C30 C31 1.376(15)
C30 H30 0.9500
C31 C32 1.395(14)
C31 H31 0.9500
C32 C33 1.370(12)
C32 H32 0.9500
C33 C34 1.483(12)
C34 C35 1.382(12)
C35 C36 1.320(13)
C35 H35 0.9500
C36 C37 1.396(15)
C36 H36 0.9500
C37 C38 1.411(13)
C37 H37 0.9500
C38 H38 0.9500
C39 C40 1.394(13)
C39 H39 0.9500
C40 C41 1.380(14)
C40 H40 0.9500
C41 C42 1.371(15)
C41 H41 0.9500
C42 C43 1.403(15)
C42 H42 0.9500
C43 C44 1.464(13)
C44 C45 1.373(13)
C45 C46 1.364(17)
C45 H45 0.9500
C46 C47 1.409(19)
C46 H46 0.9500
C47 C48 1.421(15)
C47 H47 0.9500
C48 H48 0.9500
C49 C51 1.395(15)
C49 C50 1.555(14)
C50 H50A 0.9800
C50 H50B 0.9800
C50 H50C 0.9800
C51 C52 1.369(14)
C51 H51 0.9500
C52 C53 1.513(16)
C53 H53A 0.9800
C53 H53B 0.9800
C53 H53C 0.9800
C54 C56 1.407(19)
C54 C55 1.517(19)
C55 H55A 0.9800
C55 H55B 0.9800
C55 H55C 0.9800
C56 C57 1.381(19)
C56 H56 0.9500
C57 C58 1.550(17)
C58 H58A 0.9800
C58 H58B 0.9800
C58 H58C 0.9800
Cl1 O7 1.326(16)
Cl1 O5 1.38(2)
Cl1 O8 1.396(17)
Cl1 O6 1.38(2)
Cl2 O11 1.394(9)
Cl2 O9 1.422(7)
Cl2 O12 1.427(9)
Cl2 O10 1.450(8)

loop_
_geom_torsion_atom_site_label_1
_geom_torsion_atom_site_label_2
_geom_torsion_atom_site_label_3
_geom_torsion_atom_site_label_4
_geom_torsion
N2 Ru2 O1 C49 84.1(8)
O2 Ru2 O1 C49 -5.5(8)
O3 Ru2 O1 C49 -86.8(8)
N1 Ru2 O1 C49 -179.1(8)
O4 Ru2 O1 C49 -93(6)
N2 Ru2 O2 C52 -86.6(8)
O1 Ru2 O2 C52 2.9(8)
O3 Ru2 O2 C52 87.7(8)
N1 Ru2 O2 C52 105(3)
O4 Ru2 O2 C52 -179.9(8)
N2 Ru2 O3 C54 104.8(18)
O1 Ru2 O3 C54 166.4(11)
O2 Ru2 O3 C54 71.6(11)
N1 Ru2 O3 C54 -106.5(11)
O4 Ru2 O3 C54 -13.9(11)
N2 Ru2 O4 C57 -165.2(10)
O1 Ru2 O4 C57 12(6)
O2 Ru2 O4 C57 -75.9(10)
O3 Ru2 O4 C57 5.6(10)
N1 Ru2 O4 C57 97.8(10)
N2 Ru2 N1 C7 52.6(11)
O1 Ru2 N1 C7 -36.6(11)
O2 Ru2 N1 C7 -139(3)
O3 Ru2 N1 C7 -122.0(11)
O4 Ru2 N1 C7 146.2(11)
N2 Ru2 N1 C1 -139.8(12)
O1 Ru2 N1 C1 131.0(12)
O2 Ru2 N1 C1 29(4)
O3 Ru2 N1 C1 45.6(12)
O4 Ru2 N1 C1 -46.1(12)
O1 Ru2 N2 C22 32.7(7)
O2 Ru2 N2 C22 126.8(7)
O3 Ru2 N2 C22 94.0(16)
N1 Ru2 N2 C22 -54.5(8)
O4 Ru2 N2 C22 -147.4(7)
O1 Ru2 N2 C23 -138.5(7)
O2 Ru2 N2 C23 -44.4(7)
O3 Ru2 N2 C23 -77.2(16)
N1 Ru2 N2 C23 134.3(7)
O4 Ru2 N2 C23 41.3(7)
N4 Ru1 N3 C15 -0.7(6)
N8 Ru1 N3 C15 -98.3(6)
N6 Ru1 N3 C15 48(3)
N5 Ru1 N3 C15 88.0(6)
N7 Ru1 N3 C15 -176.7(6)
N4 Ru1 N3 C16 -166.8(8)
N8 Ru1 N3 C16 95.6(7)
N6 Ru1 N3 C16 -118(2)
N5 Ru1 N3 C16 -78.1(7)
N7 Ru1 N3 C16 17.2(8)
N8 Ru1 N4 C14 90.0(6)
N3 Ru1 N4 C14 0.0(6)
N6 Ru1 N4 C14 -175.4(6)
N5 Ru1 N4 C14 -96.8(6)
N7 Ru1 N4 C14 45(3)
N8 Ru1 N4 C13 -100.7(9)
N3 Ru1 N4 C13 169.3(10)
N6 Ru1 N4 C13 -6.1(9)
N5 Ru1 N4 C13 72.5(9)
N7 Ru1 N4 C13 -145(2)
N4 Ru1 N5 C33 -104.2(6)
N8 Ru1 N5 C33 35.9(19)
N3 Ru1 N5 C33 179.1(6)
N6 Ru1 N5 C33 -4.8(6)
N7 Ru1 N5 C33 79.2(6)
N4 Ru1 N5 C29 74.8(7)
N8 Ru1 N5 C29 -145.1(14)
N3 Ru1 N5 C29 -1.8(7)
N6 Ru1 N5 C29 174.2(7)
N7 Ru1 N5 C29 -101.7(7)
N4 Ru1 N6 C38 -88.8(8)
N8 Ru1 N6 C38 9.6(8)
N3 Ru1 N6 C38 -137(2)
N5 Ru1 N6 C38 -177.2(8)
N7 Ru1 N6 C38 87.5(8)
N4 Ru1 N6 C34 91.4(6)
N8 Ru1 N6 C34 -170.2(6)
N3 Ru1 N6 C34 44(3)
N5 Ru1 N6 C34 3.0(6)
N7 Ru1 N6 C34 -92.3(6)
N4 Ru1 N7 C39 -133(3)
N8 Ru1 N7 C39 -178.7(7)
N3 Ru1 N7 C39 -88.8(7)
N6 Ru1 N7 C39 87.0(7)
N5 Ru1 N7 C39 8.7(7)
N4 Ru1 N7 C43 50(3)
N8 Ru1 N7 C43 4.4(6)
N3 Ru1 N7 C43 94.3(6)
N6 Ru1 N7 C43 -90.0(6)
N5 Ru1 N7 C43 -168.2(6)
N4 Ru1 N8 C48 1.2(7)
N3 Ru1 N8 C48 78.0(7)
N6 Ru1 N8 C48 -98.6(7)
N5 Ru1 N8 C48 -138.4(15)
N7 Ru1 N8 C48 177.2(7)
N4 Ru1 N8 C44 -179.6(6)
N3 Ru1 N8 C44 -102.7(6)
N6 Ru1 N8 C44 80.7(6)
N5 Ru1 N8 C44 40.8(19)
N7 Ru1 N8 C44 -3.6(6)
C7 N1 C1 C6 -94.9(17)
Ru2 N1 C1 C6 95.5(19)
C7 N1 C1 C2 87.7(19)
Ru2 N1 C1 C2 -81.9(13)
C6 C1 C2 C3 1(3)
N1 C1 C2 C3 179.0(18)
C1 C2 C3 C4 2(4)
C2 C3 C4 C5 -4(7)
C3 C4 C5 C6 2(8)
N1 C1 C6 C5 179.4(16)
C2 C1 C6 C5 -3(3)
C4 C5 C6 C1 2(4)
C1 N1 C7 C8 -9(2)
Ru2 N1 C7 C8 158.7(10)
C1 N1 C7 C14 176.4(14)
Ru2 N1 C7 C14 -16.2(18)
N1 C7 C8 C13 -169.9(13)
C14 C7 C8 C13 5.7(14)
N1 C7 C8 C9 5(3)
C14 C7 C8 C9 -179.6(16)
C13 C8 C9 C10 0(3)
C7 C8 C9 C10 -174.2(18)
C8 C9 C10 C11 3(4)
C9 C10 C11 C12 -5(4)
C10 C11 C12 C13 4(3)
C11 C12 C13 C8 -2(2)
C11 C12 C13 N4 179.5(16)
C9 C8 C13 C12 -1(2)
C7 C8 C13 C12 175.0(13)
C9 C8 C13 N4 178.6(13)
C7 C8 C13 N4 -5.9(14)
C14 N4 C13 C12 -177.1(13)
Ru1 N4 C13 C12 13(2)
C14 N4 C13 C8 3.8(12)
Ru1 N4 C13 C8 -166.2(8)
C13 N4 C14 C15 -171.1(8)
Ru1 N4 C14 C15 0.7(9)
C13 N4 C14 C7 -0.2(11)
Ru1 N4 C14 C7 171.7(6)
N1 C7 C14 N4 172.6(10)
C8 C7 C14 N4 -3.4(12)
N1 C7 C14 C15 -19.4(19)
C8 C7 C14 C15 164.7(11)
C16 N3 C15 C14 171.0(7)
Ru1 N3 C15 C14 1.3(10)
C16 N3 C15 C22 2.8(9)
Ru1 N3 C15 C22 -167.0(5)
N4 C14 C15 N3 -1.3(11)
C7 C14 C15 N3 -169.0(10)
N4 C14 C15 C22 164.0(8)
C7 C14 C15 C22 -3.6(18)
C15 N3 C16 C17 171.2(8)
Ru1 N3 C16 C17 -21.7(13)
C15 N3 C16 C21 -6.1(9)
Ru1 N3 C16 C21 161.0(5)
N3 C16 C17 C18 177.1(8)
C21 C16 C17 C18 -5.8(13)
C16 C17 C18 C19 1.4(14)
C17 C18 C19 C20 0.9(16)
C18 C19 C20 C21 1.3(16)
C19 C20 C21 C16 -5.6(13)
C19 C20 C21 C22 172.5(10)
C17 C16 C21 C20 7.9(12)
N3 C16 C21 C20 -174.5(7)
C17 C16 C21 C22 -170.8(7)
N3 C16 C21 C22 6.8(9)
C23 N2 C22 C15 -169.6(8)
Ru2 N2 C22 C15 19.0(12)
C23 N2 C22 C21 18.8(13)
Ru2 N2 C22 C21 -152.6(7)
N3 C15 C22 N2 -171.8(7)
C14 C15 C22 N2 22.5(15)
N3 C15 C22 C21 1.4(9)
C14 C15 C22 C21 -164.3(9)
C20 C21 C22 N2 -10.2(17)
C16 C21 C22 N2 168.1(8)
C20 C21 C22 C15 176.9(10)
C16 C21 C22 C15 -4.8(8)
C22 N2 C23 C24 96.9(11)
Ru2 N2 C23 C24 -90.6(10)
C22 N2 C23 C28 -88.7(11)
Ru2 N2 C23 C28 83.8(10)
C28 C23 C24 C25 0.6(16)
N2 C23 C24 C25 174.8(9)
C23 C24 C25 C26 3(2)
C24 C25 C26 C27 -7(3)
C25 C26 C27 C28 6(3)
C26 C27 C28 C23 -2(2)
C24 C23 C28 C27 -1.3(17)
N2 C23 C28 C27 -175.3(10)
C33 N5 C29 C30 -2.8(13)
Ru1 N5 C29 C30 178.2(7)
N5 C29 C30 C31 1.7(15)
C29 C30 C31 C32 -1.4(16)
C30 C31 C32 C33 2.3(16)
C29 N5 C33 C32 3.6(13)
Ru1 N5 C33 C32 -177.3(7)
C29 N5 C33 C34 -173.2(8)
Ru1 N5 C33 C34 5.9(10)
C31 C32 C33 N5 -3.5(15)
C31 C32 C33 C34 173.1(9)
C38 N6 C34 C35 1.5(13)
Ru1 N6 C34 C35 -178.7(7)
C38 N6 C34 C33 179.3(8)
Ru1 N6 C34 C33 -0.9(9)
N5 C33 C34 C35 174.3(9)
C32 C33 C34 C35 -2.5(15)
N5 C33 C34 N6 -3.3(11)
C32 C33 C34 N6 179.9(8)
N6 C34 C35 C36 -2.6(15)
C33 C34 C35 C36 180.0(10)
C34 C35 C36 C37 2.3(17)
C35 C36 C37 C38 -1.0(16)
C34 N6 C38 C37 -0.4(14)
Ru1 N6 C38 C37 179.9(7)
C36 C37 C38 N6 0.1(16)
C43 N7 C39 C40 -2.4(13)
Ru1 N7 C39 C40 -179.2(7)
N7 C39 C40 C41 6.1(16)
C39 C40 C41 C42 -5.4(18)
C40 C41 C42 C43 1.6(19)
C39 N7 C43 C42 -1.4(13)
Ru1 N7 C43 C42 175.7(8)
C39 N7 C43 C44 178.3(8)
Ru1 N7 C43 C44 -4.6(10)
C41 C42 C43 N7 1.9(17)
C41 C42 C43 C44 -177.8(11)
C48 N8 C44 C45 1.5(13)
Ru1 N8 C44 C45 -177.7(8)
C48 N8 C44 C43 -178.5(8)
Ru1 N8 C44 C43 2.2(10)
N7 C43 C44 N8 1.6(11)
C42 C43 C44 N8 -178.7(9)
N7 C43 C44 C45 -178.4(9)
C42 C43 C44 C45 1.3(16)
N8 C44 C45 C46 1.9(17)
C43 C44 C45 C46 -178.1(11)
C44 C45 C46 C47 -3(2)
C45 C46 C47 C48 1.2(19)
C44 N8 C48 C47 -3.5(13)
Ru1 N8 C48 C47 175.7(7)
C46 C47 C48 N8 2.2(16)
Ru2 O1 C49 C51 4.9(15)
Ru2 O1 C49 C50 -179.6(7)
O1 C49 C51 C52 0.1(19)
C50 C49 C51 C52 -175.3(11)
Ru2 O2 C52 C51 0.5(15)
Ru2 O2 C52 C53 179.3(8)
C49 C51 C52 O2 -3.2(19)
C49 C51 C52 C53 178.1(11)
Ru2 O3 C54 C56 17(2)
Ru2 O3 C54 C55 -171.6(11)
O3 C54 C56 C57 -9(3)
C55 C54 C56 C57 -179.2(16)
Ru2 O4 C57 C56 0(2)
Ru2 O4 C57 C58 178.8(8)
C54 C56 C57 O4 -1(3)
C54 C56 C57 C58 -179.6(14)

loop_
_platon_squeeze_void_nr
_platon_squeeze_void_average_x
_platon_squeeze_void_average_y
_platon_squeeze_void_average_z
_platon_squeeze_void_volume
_platon_squeeze_void_count_electrons
_platon_squeeze_void_content
1 0.018 0.000 0.000 775 161 ' '
2 0.055 0.500 0.500 775 160 ' '
3 0.146 0.232 0.030 11 2 ' '
4 0.146 0.268 0.530 11 2 ' '
5 0.853 0.732 0.470 11 2 ' '
6 0.853 0.768 0.970 11 2 ' '
